data_4028250
loop_
_publ_author_name
'S. Vijay Kumar'
'Santosh K. Yadav'
'B. Raghava'
'B. Saraiah'
'H. Ila'
'K. S. Rangappa'
'Arpan Hazra'

_publ_section_title
;
 Cyclocondensation of Arylhydrazines with
 1,3-Bis(het)arylmonothio-1,3-diketones and
 1,3-Bis(het)aryl-3-(methylthio)-2-propenones: Synthesis of
 1-Aryl-3,5-bis(het)arylpyrazoles with Complementary Regioselectivity
;
_journal_name_full 'Journal of Organic Chemistry'
_journal_page_first 4960
_journal_page_last 4973
_journal_paper_doi 10.1021/jo400599e
_journal_volume 78
_journal_year 2013
_chemical_formula_sum 'C20 H15 N3 O0'
_chemical_formula_weight 297.35
_chemical_name_systematic
; 
 ? 
;
_space_group_IT_number 15
_symmetry_cell_setting monoclinic
_symmetry_space_group_name_Hall '-C 2yc'
_symmetry_space_group_name_H-M 'C 1 2/c 1'
_atom_sites_solution_hydrogens geom
_atom_sites_solution_primary direct
_atom_sites_solution_secondary difmap
_audit_creation_method SHELXL-97
_cell_angle_alpha 90.00
_cell_angle_beta 111.655(5)
_cell_angle_gamma 90.00
_cell_formula_units_Z 8
_cell_length_a 27.620(3)
_cell_length_b 7.8020(8)
_cell_length_c 16.1390(12)
_cell_measurement_temperature 293(2)
_cell_volume 3232.4(6)
_computing_structure_refinement 'SHELXL-97 (Sheldrick, 1997)'
_computing_structure_solution 'SHELXS-97 (Sheldrick, 1990)'
_diffrn_ambient_temperature 293(2)
_diffrn_measured_fraction_theta_full 0.941
_diffrn_measured_fraction_theta_max 0.941
_diffrn_radiation_monochromator graphite
_diffrn_radiation_source 'fine-focus sealed tube'
_diffrn_radiation_type MoK\a
_diffrn_radiation_wavelength 0.71073
_diffrn_reflns_av_R_equivalents 0.0307
_diffrn_reflns_av_sigmaI/netI 0.0315
_diffrn_reflns_limit_h_max 32
_diffrn_reflns_limit_h_min -32
_diffrn_reflns_limit_k_max 9
_diffrn_reflns_limit_k_min -9
_diffrn_reflns_limit_l_max 17
_diffrn_reflns_limit_l_min -17
_diffrn_reflns_number 5045
_diffrn_reflns_theta_full 25.01
_diffrn_reflns_theta_max 25.01
_diffrn_reflns_theta_min 2.91
_exptl_absorpt_coefficient_mu 0.074
_exptl_crystal_density_diffrn 1.222
_exptl_crystal_F_000 1248
_refine_diff_density_max 0.166
_refine_diff_density_min -0.190
_refine_diff_density_rms 0.050
_refine_ls_extinction_coef 0.0139(15)
_refine_ls_extinction_expression Fc^*^=kFc[1+0.001xFc^2^\l^3^/sin(2\q)]^-1/4^
_refine_ls_extinction_method SHELXL
_refine_ls_goodness_of_fit_ref 1.070
_refine_ls_hydrogen_treatment mixed
_refine_ls_matrix_type full
_refine_ls_number_parameters 209
_refine_ls_number_reflns 2694
_refine_ls_number_restraints 0
_refine_ls_restrained_S_all 1.070
_refine_ls_R_factor_all 0.0552
_refine_ls_R_factor_gt 0.0431
_refine_ls_shift/su_max 0.000
_refine_ls_shift/su_mean 0.000
_refine_ls_structure_factor_coef Fsqd
_refine_ls_weighting_details 'calc w=1/[\s^2^(Fo^2^)+(0.0573P)^2^+0.6328P] where P=(Fo^2^+2Fc^2^)/3'
_refine_ls_weighting_scheme calc
_refine_ls_wR_factor_gt 0.1078
_refine_ls_wR_factor_ref 0.1169
_reflns_number_gt 2156
_reflns_number_total 2694
_reflns_threshold_expression >2sigma(I)
_cod_data_source_file jo400599e_si_002_5.cif
_cod_data_source_block compound9d
_cod_original_cell_volume 3232.4(5)
_cod_database_code 4028250

loop_
_symmetry_equiv_pos_as_xyz
'x, y, z'
'-x, y, -z+1/2'
'x+1/2, y+1/2, z'
'-x+1/2, y+1/2, -z+1/2'
'-x, -y, -z'
'x, -y, z-1/2'
'-x+1/2, -y+1/2, -z'
'x+1/2, -y+1/2, z-1/2'

loop_
_atom_site_label
_atom_site_type_symbol
_atom_site_fract_x
_atom_site_fract_y
_atom_site_fract_z
_atom_site_U_iso_or_equiv
_atom_site_adp_type
_atom_site_occupancy
_atom_site_symmetry_multiplicity
_atom_site_calc_flag
_atom_site_refinement_flags
C5 C 0.08479(6) 0.68346(19) 0.17595(10) 0.0546(4) Uani 1 1 d .
C4 C 0.03278(6) 0.6889(2) 0.12571(10) 0.0603(4) Uani 1 1 d .
H2 H 0.0056 0.6660 0.1449 0.072 Uiso 1 1 calc R
C18 C 0.11195(6) 0.6582(2) 0.27275(10) 0.0589(4) Uani 1 1 d .
C19 C 0.10057(7) 0.5157(2) 0.31409(12) 0.0749(5) Uani 1 1 d .
H4 H 0.0752 0.4383 0.2809 0.090 Uiso 1 1 calc R
C6 C 0.16413(5) 0.72181(19) 0.13304(9) 0.0519(4) Uani 1 1 d .
C12 C -0.01797(6) 0.77193(19) -0.03992(10) 0.0571(4) Uani 1 1 d .
N2 N 0.07570(4) 0.75471(16) 0.03519(8) 0.0556(3) Uani 1 1 d .
C3 C 0.02850(5) 0.73597(19) 0.03936(10) 0.0547(4) Uani 1 1 d .
N1 N 0.10979(4) 0.72212(16) 0.11893(7) 0.0534(3) Uani 1 1 d .
C23 C 0.14837(7) 0.7754(2) 0.32392(11) 0.0687(5) Uani 1 1 d .
H10 H 0.1553 0.8738 0.2978 0.082 Uiso 1 1 calc R
C13 C -0.01419(7) 0.8457(2) -0.11524(11) 0.0701(5) Uani 1 1 d .
H11 H 0.0183 0.8690 -0.1177 0.084 Uiso 1 1 calc R
N15 N -0.10687(6) 0.8557(2) -0.18945(11) 0.0827(5) Uani 1 1 d .
C17 C -0.06766(6) 0.7403(2) -0.04218(12) 0.0721(5) Uani 1 1 d .
H13 H -0.0726 0.6905 0.0065 0.087 Uiso 1 1 calc R
C20 C 0.12668(10) 0.4889(3) 0.40395(15) 0.0940(7) Uani 1 1 d .
H14 H 0.1189 0.3934 0.4312 0.113 Uiso 1 1 calc R
C22 C 0.17438(8) 0.7458(3) 0.41396(12) 0.0848(6) Uani 1 1 d .
H15 H 0.1992 0.8238 0.4482 0.102 Uiso 1 1 calc R
C21 C 0.16374(9) 0.6012(4) 0.45309(13) 0.0946(7) Uani 1 1 d .
H16 H 0.1820 0.5804 0.5134 0.113 Uiso 1 1 calc R
C14 C -0.05889(7) 0.8843(3) -0.18638(12) 0.0802(5) Uani 1 1 d .
H17 H -0.0552 0.9342 -0.2361 0.096 Uiso 1 1 calc R
C16 C -0.10981(7) 0.7832(3) -0.11715(14) 0.0816(6) Uani 1 1 d .
H18 H -0.1428 0.7596 -0.1171 0.098 Uiso 1 1 calc R
C7 C 0.19776(6) 0.6057(2) 0.19041(10) 0.0624(4) Uani 1 1 d .
H19 H 0.1855 0.5270 0.2214 0.075 Uiso 1 1 calc R
C11 C 0.18205(6) 0.8364(2) 0.08582(10) 0.0608(4) Uani 1 1 d .
H20 H 0.1594 0.9146 0.0472 0.073 Uiso 1 1 calc R
C8 C 0.24975(6) 0.6077(2) 0.20128(11) 0.0713(5) Uani 1 1 d .
H21 H 0.2727 0.5313 0.2407 0.086 Uiso 1 1 calc R
C10 C 0.23394(6) 0.8339(2) 0.09641(12) 0.0716(5) Uani 1 1 d .
H22 H 0.2460 0.9093 0.0638 0.086 Uiso 1 1 calc R
C9 C 0.26806(7) 0.7212(3) 0.15456(12) 0.0743(5) Uani 1 1 d .
H23 H 0.3031 0.7218 0.1622 0.089 Uiso 1 1 calc R

loop_
_atom_site_aniso_label
_atom_site_aniso_U_11
_atom_site_aniso_U_22
_atom_site_aniso_U_33
_atom_site_aniso_U_23
_atom_site_aniso_U_13
_atom_site_aniso_U_12
C5 0.0512(8) 0.0551(9) 0.0589(9) 0.0016(6) 0.0219(7) -0.0012(6)
C4 0.0501(9) 0.0650(10) 0.0667(10) 0.0017(7) 0.0226(7) -0.0046(7)
C18 0.0563(9) 0.0655(10) 0.0580(9) 0.0060(7) 0.0248(7) 0.0084(7)
C19 0.0842(12) 0.0725(11) 0.0794(12) 0.0123(9) 0.0435(10) 0.0059(9)
C6 0.0430(8) 0.0601(9) 0.0490(7) -0.0053(6) 0.0125(6) -0.0010(6)
C12 0.0479(8) 0.0524(9) 0.0627(9) -0.0055(7) 0.0107(7) -0.0006(6)
N2 0.0455(7) 0.0644(8) 0.0509(7) 0.0005(5) 0.0108(5) 0.0013(6)
C3 0.0448(8) 0.0534(9) 0.0611(9) -0.0036(6) 0.0140(7) -0.0013(6)
N1 0.0452(7) 0.0612(8) 0.0492(7) 0.0015(5) 0.0119(5) 0.0007(5)
C23 0.0631(10) 0.0809(11) 0.0582(9) 0.0033(8) 0.0180(8) 0.0007(8)
C13 0.0551(9) 0.0796(11) 0.0669(10) 0.0015(8) 0.0122(8) -0.0019(8)
N15 0.0602(10) 0.0822(11) 0.0831(11) -0.0032(8) 0.0001(8) 0.0027(8)
C17 0.0477(9) 0.0781(12) 0.0823(12) 0.0046(9) 0.0143(8) -0.0021(8)
C20 0.1118(17) 0.1064(17) 0.0817(13) 0.0352(12) 0.0566(13) 0.0275(14)
C22 0.0715(12) 0.1166(17) 0.0599(11) -0.0051(10) 0.0167(9) 0.0130(11)
C21 0.0963(15) 0.134(2) 0.0599(11) 0.0257(12) 0.0369(11) 0.0420(14)
C14 0.0703(12) 0.0883(13) 0.0664(10) 0.0011(9) 0.0068(9) -0.0015(10)
C16 0.0477(10) 0.0821(13) 0.0995(14) 0.0001(11) 0.0091(9) -0.0031(8)
C7 0.0553(9) 0.0714(10) 0.0570(8) 0.0056(7) 0.0168(7) 0.0072(7)
C11 0.0511(9) 0.0680(10) 0.0589(9) 0.0037(7) 0.0153(7) -0.0010(7)
C8 0.0518(9) 0.0912(13) 0.0632(10) 0.0048(9) 0.0123(7) 0.0160(8)
C10 0.0566(10) 0.0884(12) 0.0704(10) 0.0014(9) 0.0242(8) -0.0086(9)
C9 0.0466(9) 0.1037(14) 0.0701(10) -0.0077(10) 0.0185(8) 0.0002(9)

loop_
_atom_type_symbol
_atom_type_description
_atom_type_scat_dispersion_real
_atom_type_scat_dispersion_imag
_atom_type_scat_source
C C 0.0033 0.0016 'International Tables Vol C Tables 4.2.6.8 and 6.1.1.4'
H H 0.0000 0.0000 'International Tables Vol C Tables 4.2.6.8 and 6.1.1.4'
O O 0.0106 0.0060 'International Tables Vol C Tables 4.2.6.8 and 6.1.1.4'
N N 0.0061 0.0033 'International Tables Vol C Tables 4.2.6.8 and 6.1.1.4'

loop_
_geom_angle_atom_site_label_1
_geom_angle_atom_site_label_2
_geom_angle_atom_site_label_3
_geom_angle
C4 C5 N1 105.92(13)
C4 C5 C18 130.21(13)
N1 C5 C18 123.66(13)
C5 C4 C3 106.42(13)
C5 C4 H2 126.8
C3 C4 H2 126.8
C23 C18 C19 118.99(15)
C23 C18 C5 121.14(14)
C19 C18 C5 119.86(15)
C20 C19 C18 120.23(19)
C20 C19 H4 119.9
C18 C19 H4 119.9
C11 C6 C7 120.38(14)
C11 C6 N1 118.65(13)
C7 C6 N1 120.94(13)
C17 C12 C13 116.59(15)
C17 C12 C3 121.99(16)
C13 C12 C3 121.38(14)
C3 N2 N1 105.11(12)
N2 C3 C4 110.60(13)
N2 C3 C12 119.37(14)
C4 C3 C12 129.97(14)
N2 N1 C5 111.92(12)
N2 N1 C6 117.41(12)
C5 N1 C6 130.53(12)
C22 C23 C18 119.89(18)
C22 C23 H10 120.1
C18 C23 H10 120.1
C14 C13 C12 119.32(17)
C14 C13 H11 120.3
C12 C13 H11 120.3
C16 N15 C14 115.06(15)
C16 C17 C12 119.32(19)
C16 C17 H13 120.3
C12 C17 H13 120.3
C21 C20 C19 120.40(19)
C21 C20 H14 119.8
C19 C20 H14 119.8
C21 C22 C23 120.2(2)
C21 C22 H15 119.9
C23 C22 H15 119.9
C20 C21 C22 120.21(18)
C20 C21 H16 119.9
C22 C21 H16 119.9
N15 C14 C13 124.87(19)
N15 C14 H17 117.6
C13 C14 H17 117.6
N15 C16 C17 124.83(18)
N15 C16 H18 117.6
C17 C16 H18 117.6
C6 C7 C8 119.25(15)
C6 C7 H19 120.4
C8 C7 H19 120.4
C10 C11 C6 119.36(15)
C10 C11 H20 120.3
C6 C11 H20 120.3
C9 C8 C7 120.89(16)
C9 C8 H21 119.6
C7 C8 H21 119.6
C9 C10 C11 120.87(16)
C9 C10 H22 119.6
C11 C10 H22 119.6
C10 C9 C8 119.23(16)
C10 C9 H23 120.4
C8 C9 H23 120.4

loop_
_geom_bond_atom_site_label_1
_geom_bond_atom_site_label_2
_geom_bond_distance
C5 C4 1.365(2)
C5 N1 1.3724(18)
C5 C18 1.476(2)
C4 C3 1.403(2)
C4 H2 0.9300
C18 C23 1.384(2)
C18 C19 1.391(2)
C19 C20 1.377(3)
C19 H4 0.9300
C6 C11 1.380(2)
C6 C7 1.381(2)
C6 N1 1.4325(18)
C12 C17 1.382(2)
C12 C13 1.383(2)
C12 C3 1.467(2)
N2 C3 1.3379(18)
N2 N1 1.3559(16)
C23 C22 1.382(2)
C23 H10 0.9300
C13 C14 1.374(2)
C13 H11 0.9300
N15 C16 1.326(3)
N15 C14 1.326(2)
C17 C16 1.375(2)
C17 H13 0.9300
C20 C21 1.358(3)
C20 H14 0.9300
C22 C21 1.376(3)
C22 H15 0.9300
C21 H16 0.9300
C14 H17 0.9300
C16 H18 0.9300
C7 C8 1.381(2)
C7 H19 0.9300
C11 C10 1.380(2)
C11 H20 0.9300
C8 C9 1.375(3)
C8 H21 0.9300
C10 C9 1.374(3)
C10 H22 0.9300
C9 H23 0.9300

loop_
_geom_torsion_atom_site_label_1
_geom_torsion_atom_site_label_2
_geom_torsion_atom_site_label_3
_geom_torsion_atom_site_label_4
_geom_torsion
N1 C5 C4 C3 -1.53(17)
C18 C5 C4 C3 173.26(15)
C4 C5 C18 C23 -124.86(18)
N1 C5 C18 C23 49.1(2)
C4 C5 C18 C19 54.3(2)
N1 C5 C18 C19 -131.68(16)
C23 C18 C19 C20 -2.4(2)
C5 C18 C19 C20 178.36(16)
N1 N2 C3 C4 -0.86(16)
N1 N2 C3 C12 176.59(13)
C5 C4 C3 N2 1.54(18)
C5 C4 C3 C12 -175.56(15)
C17 C12 C3 N2 174.09(14)
C13 C12 C3 N2 -8.5(2)
C17 C12 C3 C4 -9.0(3)
C13 C12 C3 C4 168.41(16)
C3 N2 N1 C5 -0.14(16)
C3 N2 N1 C6 175.97(12)
C4 C5 N1 N2 1.09(17)
C18 C5 N1 N2 -174.13(13)
C4 C5 N1 C6 -174.37(14)
C18 C5 N1 C6 10.4(2)
C11 C6 N1 N2 35.54(19)
C7 C6 N1 N2 -142.34(14)
C11 C6 N1 C5 -149.22(15)
C7 C6 N1 C5 32.9(2)
C19 C18 C23 C22 2.8(2)
C5 C18 C23 C22 -178.02(15)
C17 C12 C13 C14 0.6(3)
C3 C12 C13 C14 -177.01(16)
C13 C12 C17 C16 -0.2(3)
C3 C12 C17 C16 177.36(16)
C18 C19 C20 C21 0.0(3)
C18 C23 C22 C21 -0.8(3)
C19 C20 C21 C22 2.0(3)
C23 C22 C21 C20 -1.7(3)
C16 N15 C14 C13 -0.5(3)
C12 C13 C14 N15 -0.2(3)
C14 N15 C16 C17 0.9(3)
C12 C17 C16 N15 -0.6(3)
C11 C6 C7 C8 1.2(2)
N1 C6 C7 C8 179.05(14)
C7 C6 C11 C10 0.1(2)
N1 C6 C11 C10 -177.83(14)
C6 C7 C8 C9 -1.2(3)
C6 C11 C10 C9 -1.3(3)
C11 C10 C9 C8 1.3(3)
C7 C8 C9 C10 0.0(3)
